data_4518363
loop_
_publ_author_name
'Gonell, Sergio'
'Lloret-Fillol, Julio'
'Miller, Alexander J. M.'

_publ_section_title
;
 An Iron Pyridyl-Carbene Electrocatalyst for Low Overpotential CO2
 Reduction to CO
;
_journal_name_full 'ACS Catalysis'
_journal_page_first 615
_journal_page_last 626
_journal_paper_doi 10.1021/acscatal.0c03798
_journal_year 2020
_chemical_formula_moiety 'C29.50 H23 Cl1 F12 Fe1 N6 O1 P2'
_chemical_formula_sum 'C29.5 H23 Cl F12 Fe N6 O P2'
_chemical_formula_weight 858.77
_space_group_IT_number 15
_space_group_name_Hall '-C 2yc'
_space_group_name_H-M_alt 'C 1 2/c 1'
_symmetry_cell_setting monoclinic
_symmetry_space_group_name_H-M 'C 1 2/c 1'
_atom_sites_solution_hydrogens difmap
_atom_sites_solution_primary other
_audit_creation_date 2019-09-03
_audit_creation_method CRYSTALS_ver_14.61_build_6236
_cell_angle_alpha 90
_cell_angle_beta 105.9805(18)
_cell_angle_gamma 90
_cell_formula_units_Z 8
_cell_length_a 20.0016(5)
_cell_length_b 18.5063(5)
_cell_length_c 18.5977(5)
_cell_measurement_reflns_used 3824
_cell_measurement_temperature 150
_cell_measurement_theta_max 55
_cell_measurement_theta_min 3
_cell_volume 6618.0(3)
_computing_cell_refinement 'Apex2 (Bruker AXS, 2006)'
_computing_data_collection 'Apex2 (Bruker AXS, 2006)'
_computing_data_reduction 'Apex2 (Bruker AXS, 2006)'
_computing_molecular_graphics 'CAMERON (Watkin et al., 1996)'
_computing_publication_material 'CRYSTALS (Betteridge et al., 2003)'
_computing_structure_refinement 'CRYSTALS (Betteridge et al., 2003)'
_computing_structure_solution 'Superflip (Palatinus & Chapuis, 2007)'
_diffrn_ambient_temperature 150
_diffrn_measured_fraction_theta_full 0.995
_diffrn_measured_fraction_theta_max 0.970
_diffrn_measurement_device Area
_diffrn_measurement_device_type 'Bruker Kappa Apex2'
_diffrn_measurement_method '\f & \w scans'
_diffrn_radiation_monochromator graphite
_diffrn_radiation_type 'Cu K\a'
_diffrn_radiation_wavelength 1.54180
_diffrn_reflns_av_R_equivalents 0.088
_diffrn_reflns_limit_h_max 20
_diffrn_reflns_limit_h_min -23
_diffrn_reflns_limit_k_max 19
_diffrn_reflns_limit_k_min -20
_diffrn_reflns_limit_l_max 21
_diffrn_reflns_limit_l_min -21
_diffrn_reflns_number 39044
_diffrn_reflns_theta_full 43.337
_diffrn_reflns_theta_max 66.672
_diffrn_reflns_theta_min 3.314
_diffrn_standards_number 0
_exptl_absorpt_coefficient_mu 6.284
_exptl_absorpt_correction_T_max 0.73
_exptl_absorpt_correction_T_min 0.39
_exptl_absorpt_correction_type multi-scan
_exptl_absorpt_process_details 'SADABS (Siemens, 1996)'
_exptl_crystal_colour yellow
_exptl_crystal_density_diffrn 1.724
_exptl_crystal_density_method 'not measured'
_exptl_crystal_description plate
_exptl_crystal_F_000 3448
_exptl_crystal_size_max 0.150
_exptl_crystal_size_mid 0.150
_exptl_crystal_size_min 0.050
_refine_diff_density_max 1.70
_refine_diff_density_min -0.82
_refine_ls_extinction_method None
_refine_ls_goodness_of_fit_ref 1.0209
_refine_ls_hydrogen_treatment constr
_refine_ls_matrix_type full
_refine_ls_number_parameters 476
_refine_ls_number_reflns 5659
_refine_ls_number_restraints 2
_refine_ls_R_factor_all 0.0856
_refine_ls_R_factor_gt 0.0627
_refine_ls_shift/su_max 0.0022159
_refine_ls_shift/su_mean 0.0000291
_refine_ls_structure_factor_coef Fsqd
_refine_ls_weighting_details
;
 Method= Modified Sheldrick 
 w=1/[\s^2^(F^2^) + ( 0.06P)^2^ +47.15P] 
 ,where P=(max(Fo^2^,0) + 2Fc^2^)/3 
;
_refine_ls_weighting_scheme calc
_refine_ls_wR_factor_all 0.1588
_refine_ls_wR_factor_gt 0.1451
_refine_ls_wR_factor_ref 0.1583
_reflns_limit_h_max 22
_reflns_limit_h_min -23
_reflns_limit_k_max 20
_reflns_limit_k_min 0
_reflns_limit_l_max 21
_reflns_limit_l_min 0
_reflns_number_gt 4298
_reflns_number_total 5688
_reflns_threshold_expression I>2.0\s(I)
_oxford_diffrn_Wilson_B_factor 2.71
_oxford_diffrn_Wilson_scale 416.18
_oxford_refine_ls_r_factor_ref 0.0855
_oxford_refine_ls_scale 0.054083(13)
_oxford_reflns_number_all 5662
_oxford_reflns_threshold_expression_ref I>-3.0\s(I)
_oxford_structure_analysis_title '18013_0m in C2/c'
_cod_data_source_file cs0c03798_si_004.cif
_cod_data_source_block 18013
_cod_depositor_comments
;
The following automatic conversions were performed:

data item '_atom_sites_solution_primary' value 'Other' was changed to
'other' in accordance with the
/home/data/users/saulius/crontab/automatic-downloads/rss-feeds/ACS/lib/dictionaries/cif_core.dic
dictionary named 'cif_core.dic' version 2.4.2 last updated on
2011-04-26.

Automatic conversion script
Id: cif_fix_values 7556 2019-12-06 15:28:31Z antanas 
;
_cod_original_sg_symbol_H-M 'C 2/c '
_cod_original_formula_sum 'C29.50 H23 Cl1 F12 Fe1 N6 O1 P2'
_cod_database_code 4518363

loop_
_symmetry_equiv_pos_as_xyz
x,y,z
-x,-y,-z
x+1/2,y+1/2,z
-x+1/2,-y+1/2,-z
x,-y,z+1/2
-x,y,-z+1/2
x+1/2,-y+1/2,z+1/2
-x+1/2,y+1/2,-z+1/2

loop_
_atom_site_label
_atom_site_type_symbol
_atom_site_fract_x
_atom_site_fract_y
_atom_site_fract_z
_atom_site_U_iso_or_equiv
_atom_site_occupancy
_atom_site_adp_type
_atom_site_refinement_flags_posn
_atom_site_refinement_flags_adp
_atom_site_refinement_flags_occupancy
_atom_site_disorder_assembly
_atom_site_disorder_group
_atom_site_attached_hydrogens
Fe1 Fe 0.15140(4) 0.69794(4) 0.59833(4) 0.0245 1.0000 Uani . . . . . .
Cl1 Cl 0.42425(12) 0.56585(10) 0.73284(11) 0.0792 1.0000 Uani . . . . . .
P1 P 0.34257(7) 0.93154(7) 0.70868(8) 0.0343 1.0000 Uani . . . . . .
P2 P 0.39300(7) 0.39374(7) 0.56091(8) 0.0369 1.0000 Uani . . . . . .
F1 F 0.27986(18) 0.98189(18) 0.66501(19) 0.0537 1.0000 Uani . . . . . .
F2 F 0.30529(16) 0.91853(18) 0.77275(17) 0.0483 1.0000 Uani . . . . . .
F3 F 0.30395(18) 0.86362(16) 0.66298(18) 0.0505 1.0000 Uani . . . . . .
F4 F 0.40564(18) 0.8819(2) 0.7517(2) 0.0608 1.0000 Uani . . . . . .
F5 F 0.38056(18) 0.94608(17) 0.64407(18) 0.0496 1.0000 Uani . . . . . .
F6 F 0.38103(18) 1.00072(18) 0.75310(18) 0.0532 1.0000 Uani . . . . . .
F7 F 0.34512(17) 0.43314(17) 0.60502(18) 0.0497 1.0000 Uani . . . . . .
F8 F 0.34378(18) 0.32415(17) 0.5511(2) 0.0547 1.0000 Uani . . . . . .
F9 F 0.44048(19) 0.36303(18) 0.63893(19) 0.0588 1.0000 Uani . . . . . .
F10 F 0.44029(19) 0.3533(2) 0.5182(2) 0.0652 1.0000 Uani . . . . . .
F11 F 0.44124(18) 0.46440(18) 0.5709(2) 0.0574 1.0000 Uani . . . . . .
F12 F 0.34542(17) 0.42545(17) 0.48375(17) 0.0489 1.0000 Uani . . . . . .
O1 O 0.2905(2) 0.7253(2) 0.5834(2) 0.0450 1.0000 Uani . . . . . .
N1 N 0.0608(2) 0.6682(2) 0.6172(2) 0.0273 1.0000 Uani . . . . . .
N2 N 0.1931(2) 0.6975(2) 0.7087(2) 0.0329 1.0000 Uani . . . . . .
N3 N 0.1383(2) 0.7976(2) 0.6195(2) 0.0293 1.0000 Uani . . . . . .
N4 N 0.1011(2) 0.7300(2) 0.4963(2) 0.0292 1.0000 Uani . . . . . .
N5 N 0.1885(2) 0.5497(2) 0.5470(2) 0.0293 1.0000 Uani . . . . . .
N6 N 0.0983(2) 0.5570(2) 0.5904(2) 0.0278 1.0000 Uani . . . . . .
C1 C 0.1520(2) 0.5966(2) 0.5760(2) 0.0261 1.0000 Uani . . . . . .
C2 C 0.2353(3) 0.7147(2) 0.5872(3) 0.0308 1.0000 Uani . . . . . .
C3 C 0.2209(3) 0.6410(3) 0.7518(3) 0.0426 1.0000 Uani . . . . . .
C4 C 0.2494(4) 0.6476(3) 0.8283(3) 0.0537 1.0000 Uani . . . . . .
C5 C 0.2501(4) 0.7143(3) 0.8618(3) 0.0555 1.0000 Uani . . . . . .
C6 C 0.2216(3) 0.7733(3) 0.8179(3) 0.0419 1.0000 Uani . . . . . .
C7 C 0.1927(3) 0.7640(3) 0.7424(3) 0.0317 1.0000 Uani . . . . . .
C8 C 0.1607(3) 0.8216(3) 0.6896(3) 0.0317 1.0000 Uani . . . . . .
C9 C 0.1516(3) 0.8939(3) 0.7054(3) 0.0391 1.0000 Uani . . . . . .
C10 C 0.1220(3) 0.9398(3) 0.6464(3) 0.0423 1.0000 Uani . . . . . .
C11 C 0.0987(3) 0.9143(3) 0.5737(3) 0.0379 1.0000 Uani . . . . . .
C12 C 0.1066(3) 0.8414(3) 0.5620(3) 0.0320 1.0000 Uani . . . . . .
C13 C 0.0828(3) 0.8016(3) 0.4914(3) 0.0323 1.0000 Uani . . . . . .
C14 C 0.0434(3) 0.8309(3) 0.4245(3) 0.0418 1.0000 Uani . . . . . .
C15 C 0.0222(3) 0.7869(3) 0.3620(3) 0.0467 1.0000 Uani . . . . . .
C16 C 0.0426(3) 0.7164(3) 0.3666(3) 0.0415 1.0000 Uani . . . . . .
C17 C 0.0820(3) 0.6904(3) 0.4343(3) 0.0332 1.0000 Uani . . . . . .
C18 C 0.0148(3) 0.7111(3) 0.6367(3) 0.0316 1.0000 Uani . . . . . .
C19 C -0.0433(3) 0.6854(3) 0.6549(3) 0.0361 1.0000 Uani . . . . . .
C20 C -0.0534(3) 0.6116(3) 0.6551(3) 0.0365 1.0000 Uani . . . . . .
C21 C -0.0068(3) 0.5660(3) 0.6349(3) 0.0336 1.0000 Uani . . . . . .
C22 C 0.0486(2) 0.5958(3) 0.6153(3) 0.0292 1.0000 Uani . . . . . .
C23 C 0.1016(3) 0.4840(2) 0.5698(3) 0.0296 1.0000 Uani . . . . . .
C24 C 0.0626(3) 0.4231(3) 0.5736(3) 0.0361 1.0000 Uani . . . . . .
C25 C 0.0841(3) 0.3583(3) 0.5477(3) 0.0382 1.0000 Uani . . . . . .
C26 C 0.1415(3) 0.3553(3) 0.5203(3) 0.0374 1.0000 Uani . . . . . .
C27 C 0.1807(3) 0.4162(3) 0.5174(3) 0.0360 1.0000 Uani . . . . . .
C28 C 0.1595(3) 0.4802(2) 0.5424(3) 0.0302 1.0000 Uani . . . . . .
C29 C 0.2487(3) 0.5670(3) 0.5197(3) 0.0348 1.0000 Uani . . . . . .
C30 C 0.500000(10) 0.5139(5) 0.750000(10) 0.0689 1.0000 Uani S T . . . .
H31 H 0.2209 0.5950 0.7291 0.0511 1.0000 Uiso R . . . . .
H41 H 0.2683 0.6065 0.8575 0.0645 1.0000 Uiso R . . . . .
H51 H 0.2699 0.7197 0.9142 0.0666 1.0000 Uiso R . . . . .
H61 H 0.2221 0.8197 0.8399 0.0503 1.0000 Uiso R . . . . .
H91 H 0.1653 0.9113 0.7554 0.0470 1.0000 Uiso R . . . . .
H101 H 0.1176 0.9897 0.6560 0.0507 1.0000 Uiso R . . . . .
H111 H 0.0782 0.9458 0.5333 0.0455 1.0000 Uiso R . . . . .
H141 H 0.0311 0.8806 0.4215 0.0502 1.0000 Uiso R . . . . .
H151 H -0.0063 0.8057 0.3162 0.0560 1.0000 Uiso R . . . . .
H161 H 0.0298 0.6859 0.3240 0.0498 1.0000 Uiso R . . . . .
H171 H 0.0965 0.6413 0.4370 0.0399 1.0000 Uiso R . . . . .
H181 H 0.0225 0.7618 0.6381 0.0379 1.0000 Uiso R . . . . .
H191 H -0.0754 0.7177 0.6671 0.0433 1.0000 Uiso R . . . . .
H201 H -0.0920 0.5923 0.6689 0.0438 1.0000 Uiso R . . . . .
H211 H -0.0131 0.5151 0.6346 0.0403 1.0000 Uiso R . . . . .
H241 H 0.0233 0.4250 0.5927 0.0433 1.0000 Uiso R . . . . .
H251 H 0.0584 0.3154 0.5490 0.0459 1.0000 Uiso R . . . . .
H261 H 0.1544 0.3105 0.5032 0.0449 1.0000 Uiso R . . . . .
H271 H 0.2205 0.4141 0.4990 0.0433 1.0000 Uiso R . . . . .
H291 H 0.2651 0.5242 0.5020 0.0418 1.0000 Uiso R . . . . .
H292 H 0.2846 0.5869 0.5593 0.0418 1.0000 Uiso R . . . . .
H293 H 0.2355 0.6011 0.4801 0.0418 1.0000 Uiso R . . . . .
H301 H 0.5027 0.4843 0.7924 0.0827 1.0000 Uiso R . . . . .

loop_
_atom_site_aniso_label
_atom_site_aniso_U_11
_atom_site_aniso_U_22
_atom_site_aniso_U_33
_atom_site_aniso_U_23
_atom_site_aniso_U_13
_atom_site_aniso_U_12
Fe1 0.0323(4) 0.0136(4) 0.0276(4) 0.0000(3) 0.0081(3) -0.0034(3)
Cl1 0.1198(17) 0.0494(11) 0.0694(12) 0.0049(8) 0.0277(11) -0.0197(10)
P1 0.0400(7) 0.0257(7) 0.0370(7) -0.0038(5) 0.0105(6) -0.0060(5)
P2 0.0376(7) 0.0273(8) 0.0430(8) 0.0011(6) 0.0065(6) 0.0033(6)
F1 0.063(2) 0.041(2) 0.053(2) 0.0017(15) 0.0080(17) 0.0147(16)
F2 0.0500(19) 0.057(2) 0.0399(18) -0.0033(15) 0.0165(15) -0.0118(16)
F3 0.068(2) 0.0299(18) 0.055(2) -0.0124(14) 0.0177(17) -0.0176(15)
F4 0.054(2) 0.067(3) 0.058(2) 0.0063(18) 0.0098(17) 0.0192(18)
F5 0.063(2) 0.047(2) 0.0466(19) -0.0087(14) 0.0279(16) -0.0167(16)
F6 0.067(2) 0.045(2) 0.050(2) -0.0175(15) 0.0186(17) -0.0243(17)
F7 0.057(2) 0.045(2) 0.0483(19) -0.0078(14) 0.0159(16) 0.0078(15)
F8 0.062(2) 0.0369(19) 0.067(2) -0.0071(16) 0.0194(18) -0.0089(16)
F9 0.069(2) 0.041(2) 0.053(2) 0.0093(15) -0.0057(17) 0.0139(17)
F10 0.054(2) 0.070(3) 0.078(3) -0.010(2) 0.0274(19) 0.0156(18)
F11 0.054(2) 0.045(2) 0.067(2) 0.0055(17) 0.0067(18) -0.0135(16)
F12 0.0526(19) 0.048(2) 0.0415(18) 0.0052(14) 0.0057(15) 0.0043(15)
O1 0.040(2) 0.038(2) 0.063(3) -0.0113(18) 0.0247(19) -0.0109(17)
N1 0.035(2) 0.017(2) 0.028(2) 0.0013(15) 0.0067(17) -0.0027(16)
N2 0.041(2) 0.022(2) 0.034(2) 0.0005(17) 0.0070(18) -0.0089(18)
N3 0.036(2) 0.018(2) 0.037(2) -0.0022(16) 0.0149(18) -0.0031(17)
N4 0.034(2) 0.023(2) 0.032(2) 0.0004(16) 0.0119(18) -0.0010(17)
N5 0.033(2) 0.020(2) 0.034(2) -0.0007(16) 0.0075(18) -0.0001(16)
N6 0.032(2) 0.019(2) 0.032(2) 0.0008(15) 0.0090(17) -0.0024(16)
C1 0.031(2) 0.022(3) 0.022(2) 0.0035(17) 0.0033(19) -0.0002(19)
C2 0.045(3) 0.015(3) 0.034(3) -0.0033(18) 0.013(2) -0.003(2)
C3 0.062(4) 0.025(3) 0.036(3) 0.003(2) 0.006(3) -0.007(3)
C4 0.082(5) 0.033(3) 0.038(3) 0.009(2) 0.002(3) -0.015(3)
C5 0.077(5) 0.046(4) 0.033(3) 0.003(3) -0.001(3) -0.020(3)
C6 0.054(3) 0.034(3) 0.037(3) -0.007(2) 0.011(3) -0.012(2)
C7 0.041(3) 0.021(3) 0.034(3) -0.0034(19) 0.012(2) -0.010(2)
C8 0.035(3) 0.025(3) 0.037(3) -0.006(2) 0.013(2) -0.007(2)
C9 0.041(3) 0.028(3) 0.051(3) -0.012(2) 0.018(3) -0.004(2)
C10 0.047(3) 0.021(3) 0.063(4) -0.006(2) 0.021(3) -0.001(2)
C11 0.039(3) 0.026(3) 0.050(3) 0.003(2) 0.013(2) 0.004(2)
C12 0.037(3) 0.024(3) 0.037(3) 0.005(2) 0.014(2) 0.001(2)
C13 0.039(3) 0.026(3) 0.034(3) 0.006(2) 0.012(2) 0.003(2)
C14 0.058(4) 0.029(3) 0.043(3) 0.009(2) 0.020(3) 0.007(2)
C15 0.062(4) 0.044(4) 0.033(3) 0.012(2) 0.010(3) 0.009(3)
C16 0.050(3) 0.041(3) 0.033(3) -0.001(2) 0.010(2) -0.001(3)
C17 0.038(3) 0.028(3) 0.035(3) -0.002(2) 0.012(2) -0.001(2)
C18 0.036(3) 0.022(3) 0.036(3) -0.0007(19) 0.009(2) -0.002(2)
C19 0.035(3) 0.032(3) 0.043(3) -0.001(2) 0.013(2) 0.001(2)
C20 0.040(3) 0.035(3) 0.037(3) 0.004(2) 0.014(2) -0.006(2)
C21 0.038(3) 0.022(3) 0.038(3) 0.005(2) 0.007(2) -0.004(2)
C22 0.032(3) 0.023(3) 0.030(3) 0.0038(19) 0.005(2) 0.001(2)
C23 0.039(3) 0.018(3) 0.028(3) 0.0010(18) 0.003(2) 0.0010(19)
C24 0.040(3) 0.028(3) 0.039(3) -0.002(2) 0.009(2) -0.008(2)
C25 0.050(3) 0.019(3) 0.042(3) 0.002(2) 0.006(3) -0.007(2)
C26 0.047(3) 0.018(3) 0.042(3) -0.001(2) 0.003(2) 0.003(2)
C27 0.040(3) 0.026(3) 0.038(3) 0.002(2) 0.004(2) 0.005(2)
C28 0.035(3) 0.019(3) 0.032(3) 0.0024(19) 0.001(2) -0.0020(19)
C29 0.036(3) 0.026(3) 0.043(3) -0.004(2) 0.013(2) 0.001(2)
C30 0.096(8) 0.037(6) 0.073(7) 0.0000 0.021(6) 0.0000

loop_
_atom_type_symbol
_atom_type_scat_dispersion_real
_atom_type_scat_dispersion_imag
_atom_type_scat_Cromer_Mann_a1
_atom_type_scat_Cromer_Mann_b1
_atom_type_scat_Cromer_Mann_a2
_atom_type_scat_Cromer_Mann_b2
_atom_type_scat_Cromer_Mann_a3
_atom_type_scat_Cromer_Mann_b3
_atom_type_scat_Cromer_Mann_a4
_atom_type_scat_Cromer_Mann_b4
_atom_type_scat_Cromer_Mann_c
_atom_type_scat_source
C 0.0181 0.0091 2.3100 20.8439 1.0200 10.2075 1.5886 0.5687 0.8650 51.6512 0.2156 'International Tables Vol C 4.2.6.8 and 6.1.1.4'
H 0.0000 0.0000 0.4930 10.5109 0.3229 26.1257 0.1402 3.1424 0.0408 57.7998 0.0030 'International Tables Vol C 4.2.6.8 and 6.1.1.4'
N 0.0311 0.0180 12.2126 0.0057 3.1322 9.8933 2.0125 28.9975 1.1663 0.5826 -11.5290 'International Tables Vol C 4.2.6.8 and 6.1.1.4'
O 0.0492 0.0322 3.0485 13.2771 2.2868 5.7011 1.5463 0.3239 0.8670 32.9089 0.2508 'International Tables Vol C 4.2.6.8 and 6.1.1.4'
F 0.0727 0.0534 3.5392 10.2825 2.6412 4.2944 1.5170 0.2615 1.0243 26.1476 0.2776 'International Tables Vol C 4.2.6.8 and 6.1.1.4'
P 0.2955 0.4335 6.4345 1.9067 4.1791 27.1570 1.7800 0.5260 1.4908 68.1645 1.1149 'International Tables Vol C 4.2.6.8 and 6.1.1.4'
Fe -1.1336 3.1974 11.7695 4.7611 7.3573 0.3072 3.5222 15.3535 2.3045 76.8805 1.0369 'International Tables Vol C 4.2.6.8 and 6.1.1.4'
Cl 0.3639 0.7018 11.4604 0.0104 7.1964 1.1662 6.2556 18.5194 1.6455 47.7784 -9.5574 'International Tables Vol C 4.2.6.8 and 6.1.1.4'

loop_
_geom_angle_atom_site_label_1
_geom_angle_site_symmetry_1
_geom_angle_atom_site_label_2
_geom_angle_site_symmetry_2
_geom_angle_atom_site_label_3
_geom_angle_site_symmetry_3
_geom_angle
_geom_angle_publ_flag
N1 . Fe1 . N2 . 87.80(16) yes
N1 . Fe1 . N3 . 92.70(16) yes
N2 . Fe1 . N3 . 80.49(17) yes
N1 . Fe1 . N4 . 90.29(16) yes
N2 . Fe1 . N4 . 161.43(17) yes
N3 . Fe1 . N4 . 81.16(17) yes
N1 . Fe1 . C1 . 80.21(18) yes
N2 . Fe1 . C1 . 101.10(17) yes
N3 . Fe1 . C1 . 172.64(18) yes
N4 . Fe1 . C1 . 96.76(17) yes
N1 . Fe1 . C2 . 173.30(19) yes
N2 . Fe1 . C2 . 88.8(2) yes
N3 . Fe1 . C2 . 92.45(19) yes
N4 . Fe1 . C2 . 94.7(2) yes
C1 . Fe1 . C2 . 94.8(2) yes
F1 . P1 . F2 . 90.27(19) yes
F1 . P1 . F3 . 89.51(19) yes
F2 . P1 . F3 . 91.25(18) yes
F1 . P1 . F4 . 179.3(2) yes
F2 . P1 . F4 . 90.34(19) yes
F3 . P1 . F4 . 90.8(2) yes
F1 . P1 . F5 . 89.37(19) yes
F2 . P1 . F5 . 179.08(19) yes
F3 . P1 . F5 . 89.60(17) yes
F4 . P1 . F5 . 90.0(2) yes
F1 . P1 . F6 . 89.7(2) yes
F2 . P1 . F6 . 89.55(18) yes
F3 . P1 . F6 . 178.9(2) yes
F4 . P1 . F6 . 90.0(2) yes
F5 . P1 . F6 . 89.60(17) yes
F7 . P2 . F8 . 89.37(19) yes
F7 . P2 . F9 . 89.23(19) yes
F8 . P2 . F9 . 90.6(2) yes
F7 . P2 . F10 . 178.8(2) yes
F8 . P2 . F10 . 89.8(2) yes
F9 . P2 . F10 . 90.0(2) yes
F7 . P2 . F11 . 89.7(2) yes
F8 . P2 . F11 . 179.0(2) yes
F9 . P2 . F11 . 89.82(19) yes
F10 . P2 . F11 . 91.2(2) yes
F7 . P2 . F12 . 90.03(18) yes
F8 . P2 . F12 . 89.85(19) yes
F9 . P2 . F12 . 179.1(2) yes
F10 . P2 . F12 . 90.8(2) yes
F11 . P2 . F12 . 89.71(18) yes
Fe1 . N1 . C18 . 127.1(3) yes
Fe1 . N1 . C22 . 115.4(3) yes
C18 . N1 . C22 . 117.3(4) yes
Fe1 . N2 . C3 . 127.4(4) yes
Fe1 . N2 . C7 . 114.2(3) yes
C3 . N2 . C7 . 118.4(4) yes
Fe1 . N3 . C8 . 119.5(3) yes
Fe1 . N3 . C12 . 118.3(3) yes
C8 . N3 . C12 . 122.2(4) yes
Fe1 . N4 . C13 . 114.2(3) yes
Fe1 . N4 . C17 . 127.9(3) yes
C13 . N4 . C17 . 117.9(4) yes
C1 . N5 . C28 . 110.9(4) yes
C1 . N5 . C29 . 126.1(4) yes
C28 . N5 . C29 . 123.0(4) yes
C1 . N6 . C22 . 116.7(4) yes
C1 . N6 . C23 . 111.0(4) yes
C22 . N6 . C23 . 132.0(4) yes
N6 . C1 . N5 . 105.7(4) yes
N6 . C1 . Fe1 . 115.1(3) yes
N5 . C1 . Fe1 . 139.1(4) yes
O1 . C2 . Fe1 . 176.9(5) yes
N2 . C3 . C4 . 122.1(5) yes
N2 . C3 . H31 . 118.9 no
C4 . C3 . H31 . 118.9 no
C3 . C4 . C5 . 119.5(5) yes
C3 . C4 . H41 . 120.3 no
C5 . C4 . H41 . 120.2 no
C4 . C5 . C6 . 119.0(5) yes
C4 . C5 . H51 . 120.5 no
C6 . C5 . H51 . 120.5 no
C5 . C6 . C7 . 119.5(5) yes
C5 . C6 . H61 . 120.2 no
C7 . C6 . H61 . 120.3 no
N2 . C7 . C6 . 121.4(5) yes
N2 . C7 . C8 . 113.5(4) yes
C6 . C7 . C8 . 125.1(5) yes
C7 . C8 . N3 . 112.2(4) yes
C7 . C8 . C9 . 127.9(5) yes
N3 . C8 . C9 . 119.9(5) yes
C8 . C9 . C10 . 118.3(5) yes
C8 . C9 . H91 . 120.9 no
C10 . C9 . H91 . 120.9 no
C9 . C10 . C11 . 121.3(5) yes
C9 . C10 . H101 . 119.3 no
C11 . C10 . H101 . 119.3 no
C10 . C11 . C12 . 117.6(5) yes
C10 . C11 . H111 . 121.2 no
C12 . C11 . H111 . 121.2 no
C11 . C12 . N3 . 120.6(5) yes
C11 . C12 . C13 . 127.5(5) yes
N3 . C12 . C13 . 111.9(4) yes
C12 . C13 . N4 . 114.3(4) yes
C12 . C13 . C14 . 124.8(5) yes
N4 . C13 . C14 . 120.9(5) yes
C13 . C14 . C15 . 119.3(5) yes
C13 . C14 . H141 . 120.3 no
C15 . C14 . H141 . 120.4 no
C14 . C15 . C16 . 119.4(5) yes
C14 . C15 . H151 . 120.3 no
C16 . C15 . H151 . 120.3 no
C15 . C16 . C17 . 118.7(5) yes
C15 . C16 . H161 . 120.6 no
C17 . C16 . H161 . 120.7 no
C16 . C17 . N4 . 123.7(5) yes
C16 . C17 . H171 . 118.2 no
N4 . C17 . H171 . 118.2 no
N1 . C18 . C19 . 123.3(5) yes
N1 . C18 . H181 . 118.3 no
C19 . C18 . H181 . 118.3 no
C18 . C19 . C20 . 118.3(5) yes
C18 . C19 . H191 . 120.8 no
C20 . C19 . H191 . 120.9 no
C19 . C20 . C21 . 119.6(5) yes
C19 . C20 . H201 . 120.2 no
C21 . C20 . H201 . 120.2 no
C20 . C21 . C22 . 118.7(5) yes
C20 . C21 . H211 . 120.7 no
C22 . C21 . H211 . 120.7 no
N6 . C22 . C21 . 125.4(4) yes
N6 . C22 . N1 . 111.9(4) yes
C21 . C22 . N1 . 122.7(5) yes
N6 . C23 . C24 . 134.3(5) yes
N6 . C23 . C28 . 104.7(4) yes
C24 . C23 . C28 . 121.0(4) yes
C23 . C24 . C25 . 116.7(5) yes
C23 . C24 . H241 . 121.7 no
C25 . C24 . H241 . 121.6 no
C24 . C25 . C26 . 121.7(5) yes
C24 . C25 . H251 . 119.1 no
C26 . C25 . H251 . 119.1 no
C25 . C26 . C27 . 121.4(5) yes
C25 . C26 . H261 . 119.3 no
C27 . C26 . H261 . 119.3 no
C26 . C27 . C28 . 117.1(5) yes
C26 . C27 . H271 . 121.5 no
C28 . C27 . H271 . 121.5 no
N5 . C28 . C23 . 107.6(4) yes
N5 . C28 . C27 . 130.2(5) yes
C23 . C28 . C27 . 122.1(4) yes
N5 . C29 . H291 . 109.5 no
N5 . C29 . H292 . 109.5 no
H291 . C29 . H292 . 109.5 no
N5 . C29 . H293 . 109.5 no
H291 . C29 . H293 . 109.5 no
H292 . C29 . H293 . 109.5 no
Cl1 . C30 . Cl1 6_656 113.3(5) yes
Cl1 . C30 . H301 6_656 108.5 no
Cl1 6_656 C30 . H301 6_656 108.5 no
Cl1 . C30 . H301 . 108.5 no
Cl1 6_656 C30 . H301 . 108.5 no
H301 6_656 C30 . H301 . 109.5 no

loop_
_geom_bond_atom_site_label_1
_geom_bond_site_symmetry_1
_geom_bond_atom_site_label_2
_geom_bond_site_symmetry_2
_geom_bond_distance
_geom_bond_publ_flag
Fe1 . N1 . 2.015(4) yes
Fe1 . N2 . 1.991(4) yes
Fe1 . N3 . 1.919(4) yes
Fe1 . N4 . 1.979(4) yes
Fe1 . C1 . 1.921(5) yes
Fe1 . C2 . 1.774(5) yes
Cl1 . C30 . 1.748(6) yes
P1 . F1 . 1.594(3) yes
P1 . F2 . 1.588(3) yes
P1 . F3 . 1.593(3) yes
P1 . F4 . 1.587(4) yes
P1 . F5 . 1.611(3) yes
P1 . F6 . 1.601(3) yes
P2 . F7 . 1.598(3) yes
P2 . F8 . 1.601(3) yes
P2 . F9 . 1.604(3) yes
P2 . F10 . 1.582(4) yes
P2 . F11 . 1.605(3) yes
P2 . F12 . 1.599(3) yes
O1 . C2 . 1.144(6) yes
N1 . C18 . 1.339(6) yes
N1 . C22 . 1.360(6) yes
N2 . C3 . 1.341(7) yes
N2 . C7 . 1.383(6) yes
N3 . C8 . 1.333(6) yes
N3 . C12 . 1.353(6) yes
N4 . C13 . 1.370(6) yes
N4 . C17 . 1.330(6) yes
N5 . C1 . 1.340(6) yes
N5 . C28 . 1.403(6) yes
N5 . C29 . 1.467(6) yes
N6 . C1 . 1.385(6) yes
N6 . C22 . 1.406(6) yes
N6 . C23 . 1.410(6) yes
C3 . C4 . 1.385(8) yes
C3 . H31 . 0.950 no
C4 . C5 . 1.382(9) yes
C4 . H41 . 0.950 no
C5 . C6 . 1.388(8) yes
C5 . H51 . 0.950 no
C6 . C7 . 1.375(7) yes
C6 . H61 . 0.950 no
C7 . C8 . 1.470(7) yes
C8 . C9 . 1.392(7) yes
C9 . C10 . 1.385(8) yes
C9 . H91 . 0.950 no
C10 . C11 . 1.387(8) yes
C10 . H101 . 0.950 no
C11 . C12 . 1.383(7) yes
C11 . H111 . 0.950 no
C12 . C13 . 1.465(7) yes
C13 . C14 . 1.387(7) yes
C14 . C15 . 1.388(8) yes
C14 . H141 . 0.950 no
C15 . C16 . 1.362(8) yes
C15 . H151 . 0.950 no
C16 . C17 . 1.376(7) yes
C16 . H161 . 0.950 no
C17 . H171 . 0.950 no
C18 . C19 . 1.380(7) yes
C18 . H181 . 0.950 no
C19 . C20 . 1.381(7) yes
C19 . H191 . 0.950 no
C20 . C21 . 1.382(7) yes
C20 . H201 . 0.950 no
C21 . C22 . 1.374(7) yes
C21 . H211 . 0.950 no
C23 . C24 . 1.384(7) yes
C23 . C28 . 1.389(7) yes
C24 . C25 . 1.401(7) yes
C24 . H241 . 0.950 no
C25 . C26 . 1.380(8) yes
C25 . H251 . 0.950 no
C26 . C27 . 1.382(7) yes
C26 . H261 . 0.950 no
C27 . C28 . 1.382(7) yes
C27 . H271 . 0.950 no
C29 . H291 . 0.950 no
C29 . H292 . 0.950 no
C29 . H293 . 0.950 no
C30 . H301 6_656 0.950 no
C30 . H301 . 0.950 no

loop_
_geom_torsion_atom_site_label_1
_geom_torsion_atom_site_label_2
_geom_torsion_atom_site_label_3
_geom_torsion_atom_site_label_4
_geom_torsion
_geom_torsion_site_symmetry_1
_geom_torsion_site_symmetry_2
_geom_torsion_site_symmetry_3
_geom_torsion_site_symmetry_4
_geom_torsion_publ_flag
N2 Fe1 N1 C18 80.7(4) . . . . no
N2 Fe1 N1 C22 -93.9(3) . . . . no
N3 Fe1 N1 C18 0.3(4) . . . . no
N3 Fe1 N1 C22 -174.2(3) . . . . no
N4 Fe1 N1 C18 -80.9(4) . . . . no
N4 Fe1 N1 C22 104.6(3) . . . . no
C1 Fe1 N1 C18 -177.6(4) . . . . no
C1 Fe1 N1 C22 7.8(3) . . . . no
N1 Fe1 N2 C3 86.5(5) . . . . no
N1 Fe1 N2 C7 -93.9(4) . . . . no
N3 Fe1 N2 C3 179.6(5) . . . . no
N3 Fe1 N2 C7 -0.9(4) . . . . no
C1 Fe1 N2 C3 6.9(5) . . . . no
C1 Fe1 N2 C7 -173.5(4) . . . . no
C2 Fe1 N2 C3 -87.7(5) . . . . no
C2 Fe1 N2 C7 91.8(4) . . . . no
N1 Fe1 N3 C8 88.3(4) . . . . no
N1 Fe1 N3 C12 -92.0(4) . . . . no
N2 Fe1 N3 C8 1.0(4) . . . . no
N2 Fe1 N3 C12 -179.3(4) . . . . no
N4 Fe1 N3 C8 178.1(4) . . . . no
N4 Fe1 N3 C12 -2.2(4) . . . . no
C2 Fe1 N3 C8 -87.4(4) . . . . no
C2 Fe1 N3 C12 92.3(4) . . . . no
N1 Fe1 N4 C13 92.3(4) . . . . no
N1 Fe1 N4 C17 -85.7(5) . . . . no
N3 Fe1 N4 C13 -0.3(4) . . . . no
N3 Fe1 N4 C17 -178.3(5) . . . . no
C1 Fe1 N4 C13 172.5(4) . . . . no
C1 Fe1 N4 C17 -5.4(5) . . . . no
C2 Fe1 N4 C13 -92.1(4) . . . . no
C2 Fe1 N4 C17 89.9(5) . . . . no
N1 Fe1 C1 N5 171.1(5) . . . . no
N1 Fe1 C1 N6 -5.9(3) . . . . no
N2 Fe1 C1 N5 -103.2(4) . . . . no
N2 Fe1 C1 N6 79.9(3) . . . . no
N4 Fe1 C1 N5 82.0(5) . . . . no
N4 Fe1 C1 N6 -95.0(3) . . . . no
C2 Fe1 C1 N5 -13.4(5) . . . . no
C2 Fe1 C1 N6 169.7(3) . . . . no
Fe1 N1 C18 C19 -174.2(4) . . . . no
C22 N1 C18 C19 0.3(7) . . . . no
Fe1 N1 C22 N6 -8.0(5) . . . . no
Fe1 N1 C22 C21 172.8(4) . . . . no
C18 N1 C22 N6 176.9(4) . . . . no
C18 N1 C22 C21 -2.3(7) . . . . no
Fe1 N2 C3 C4 179.1(5) . . . . no
C7 N2 C3 C4 -0.5(9) . . . . no
Fe1 N2 C7 C6 -177.9(5) . . . . no
Fe1 N2 C7 C8 0.6(6) . . . . no
C3 N2 C7 C6 1.8(8) . . . . no
C3 N2 C7 C8 -179.8(5) . . . . no
Fe1 N3 C8 C7 -0.9(7) . . . . no
Fe1 N3 C8 C9 179.8(4) . . . . no
C12 N3 C8 C7 179.4(5) . . . . no
C12 N3 C8 C9 0.1(9) . . . . no
Fe1 N3 C12 C11 -177.1(4) . . . . no
Fe1 N3 C12 C13 4.0(6) . . . . no
C8 N3 C12 C11 2.6(9) . . . . no
C8 N3 C12 C13 -176.3(5) . . . . no
Fe1 N4 C13 C12 2.5(6) . . . . no
Fe1 N4 C13 C14 -175.8(5) . . . . no
C17 N4 C13 C12 -179.3(5) . . . . no
C17 N4 C13 C14 2.4(8) . . . . no
Fe1 N4 C17 C16 175.1(4) . . . . no
C13 N4 C17 C16 -2.9(9) . . . . no
C28 N5 C1 Fe1 -177.2(4) . . . . no
C28 N5 C1 N6 -0.1(5) . . . . no
C29 N5 C1 Fe1 0.0(7) . . . . no
C29 N5 C1 N6 177.1(4) . . . . no
C1 N5 C28 C23 0.2(6) . . . . no
C1 N5 C28 C27 -178.9(5) . . . . no
C29 N5 C28 C23 -177.1(4) . . . . no
C29 N5 C28 C27 3.8(8) . . . . no
C22 N6 C1 Fe1 3.3(5) . . . . no
C22 N6 C1 N5 -174.6(4) . . . . no
C23 N6 C1 Fe1 177.9(3) . . . . no
C23 N6 C1 N5 -0.1(5) . . . . no
C1 N6 C22 N1 3.2(6) . . . . no
C1 N6 C22 C21 -177.6(5) . . . . no
C23 N6 C22 N1 -169.9(5) . . . . no
C23 N6 C22 C21 9.3(9) . . . . no
C1 N6 C23 C24 178.5(6) . . . . no
C1 N6 C23 C28 0.2(5) . . . . no
C22 N6 C23 C24 -8.1(10) . . . . no
C22 N6 C23 C28 173.6(5) . . . . no
N2 C3 C4 C5 -0.6(11) . . . . no
C3 C4 C5 C6 0.5(11) . . . . no
C4 C5 C6 C7 0.7(11) . . . . no
C5 C6 C7 N2 -1.9(9) . . . . no
C5 C6 C7 C8 179.9(6) . . . . no
N2 C7 C8 N3 0.2(7) . . . . no
N2 C7 C8 C9 179.4(6) . . . . no
C6 C7 C8 N3 178.6(6) . . . . no
C6 C7 C8 C9 -2.2(10) . . . . no
N3 C8 C9 C10 -2.9(9) . . . . no
C7 C8 C9 C10 177.9(6) . . . . no
C8 C9 C10 C11 3.2(9) . . . . no
C9 C10 C11 C12 -0.6(9) . . . . no
C10 C11 C12 N3 -2.3(9) . . . . no
C10 C11 C12 C13 176.4(6) . . . . no
N3 C12 C13 N4 -4.1(7) . . . . no
N3 C12 C13 C14 174.1(6) . . . . no
C11 C12 C13 N4 177.0(6) . . . . no
C11 C12 C13 C14 -4.7(10) . . . . no
N4 C13 C14 C15 0.2(9) . . . . no
C12 C13 C14 C15 -177.9(6) . . . . no
C13 C14 C15 C16 -2.5(9) . . . . no
C14 C15 C16 C17 2.1(9) . . . . no
C15 C16 C17 N4 0.6(9) . . . . no
N1 C18 C19 C20 1.9(8) . . . . no
C18 C19 C20 C21 -2.1(8) . . . . no
C19 C20 C21 C22 0.2(8) . . . . no
C20 C21 C22 N1 2.1(8) . . . . no
C20 C21 C22 N6 -177.0(5) . . . . no
N6 C23 C24 C25 -178.9(5) . . . . no
C28 C23 C24 C25 -0.7(8) . . . . no
N6 C23 C28 N5 -0.2(6) . . . . no
N6 C23 C28 C27 179.0(5) . . . . no
C24 C23 C28 N5 -178.8(5) . . . . no
C24 C23 C28 C27 0.4(8) . . . . no
C23 C24 C25 C26 0.4(8) . . . . no
C24 C25 C26 C27 0.3(9) . . . . no
C25 C26 C27 C28 -0.6(8) . . . . no
C26 C27 C28 N5 179.3(5) . . . . no
C26 C27 C28 C23 0.3(8) . . . . no
